data_4085429
loop_
_publ_author_name
'Schwamm, Ryan J.'
'Coles, Martyn P.'
'Fitchett, Christopher M.'

_publ_section_title
;
 Group 1 Complexes of an (Amido-amino)silane and Their Use in the
 Synthesis of the Bi(III) Amide, Bi(Me2Si{NAr}{N(H)Ar})Cl2(Ar =
 2,6-i-Pr2C6H3)
;
_journal_issue 11
_journal_name_full Organometallics
_journal_page_first 2500
_journal_paper_doi 10.1021/om5012227
_journal_volume 34
_journal_year 2015
_chemical_formula_moiety 'C38 H65 N2 Na O3 Si, C4 H8 O'
_chemical_formula_sum 'C42 H73 N2 Na O4 Si'
_chemical_formula_weight 721.10
_space_group_crystal_system triclinic
_space_group_IT_number 2
_space_group_name_Hall '-P 1'
_space_group_name_H-M_alt 'P -1'
_symmetry_space_group_name_Hall '-P 1'
_symmetry_space_group_name_H-M 'P -1'
_atom_sites_solution_hydrogens mixed
_atom_sites_solution_primary direct
_audit_creation_date 2015-01-15
_audit_creation_method
;
Olex2 1.2
(compiled 2015.01.12 svn.r3133 for OlexSys, GUI svn.r4987)
;
_cell_angle_alpha 80.126(3)
_cell_angle_beta 74.202(3)
_cell_angle_gamma 77.259(3)
_cell_formula_units_Z 2
_cell_length_a 11.3893(4)
_cell_length_b 12.2039(4)
_cell_length_c 16.5160(6)
_cell_measurement_reflns_used 9431
_cell_measurement_temperature 120.02(10)
_cell_measurement_theta_max 34.8630
_cell_measurement_theta_min 3.2680
_cell_volume 2139.28(13)
_computing_cell_refinement
;
CrysAlisPro, Agilent Technologies,
Version 1.171.36.28 (release 01-02-2013 CrysAlis171 .NET)
(compiled Feb  1 2013,16:14:44)
;
_computing_data_collection
;
CrysAlisPro, Agilent Technologies,
Version 1.171.36.28 (release 01-02-2013 CrysAlis171 .NET)
(compiled Feb  1 2013,16:14:44)
;
_computing_data_reduction
;
CrysAlisPro, Agilent Technologies,
Version 1.171.36.28 (release 01-02-2013 CrysAlis171 .NET)
(compiled Feb  1 2013,16:14:44)
;
_computing_molecular_graphics 'Olex2 (Dolomanov et al., 2009)'
_computing_publication_material 'Olex2 (Dolomanov et al., 2009)'
_computing_structure_refinement 'ShelXL (Sheldrick, 2008)'
_computing_structure_solution 'ShelXS (Sheldrick, 2008)'
_diffrn_ambient_temperature 120.02(10)
_diffrn_detector_area_resol_mean 5.3250
_diffrn_measured_fraction_theta_full 0.966
_diffrn_measured_fraction_theta_max 0.939
_diffrn_measurement_details
;
  1 omega   78.00  106.00   1.0000    8.0000
omega____ theta____ kappa____ phi______ frames
    -       24.1608 -178.0000 -150.0000 28

  2 omega   84.00  111.00   1.0000    8.0000
omega____ theta____ kappa____ phi______ frames
    -       24.1608  178.0000   60.0000 27

  3 omega  -49.00   45.00   1.0000    8.0000
omega____ theta____ kappa____ phi______ frames
    -       24.1608  -37.0000  -60.0000 94

  4 omega   -6.00   38.00   1.0000    8.0000
omega____ theta____ kappa____ phi______ frames
    -       24.1608   77.0000 -120.0000 44

  5 omega   -7.00   97.00   1.0000    8.0000
omega____ theta____ kappa____ phi______ frames
    -       24.1608   77.0000   90.0000 104

  6 omega  -19.00   16.00   1.0000    8.0000
omega____ theta____ kappa____ phi______ frames
    -       24.1608  -77.0000 -180.0000 35
;
_diffrn_measurement_device_type 'SuperNova, Dual, Cu at zero, Atlas'
_diffrn_measurement_method '\w scans'
_diffrn_orient_matrix_UB_11 0.0243562000
_diffrn_orient_matrix_UB_12 -0.0294790000
_diffrn_orient_matrix_UB_13 0.0345163000
_diffrn_orient_matrix_UB_21 -0.0347013000
_diffrn_orient_matrix_UB_22 0.0431087000
_diffrn_orient_matrix_UB_23 0.0254331000
_diffrn_orient_matrix_UB_31 -0.0503724000
_diffrn_orient_matrix_UB_32 -0.0295657000
_diffrn_orient_matrix_UB_33 0.0135021000
_diffrn_radiation_monochromator mirror
_diffrn_radiation_type MoK\a
_diffrn_radiation_wavelength 0.71073
_diffrn_reflns_av_R_equivalents 0.0245
_diffrn_reflns_av_unetI/netI 0.0410
_diffrn_reflns_Laue_measured_fraction_full 0.966
_diffrn_reflns_Laue_measured_fraction_max 0.939
_diffrn_reflns_limit_h_max 15
_diffrn_reflns_limit_h_min -16
_diffrn_reflns_limit_k_max 14
_diffrn_reflns_limit_k_min -17
_diffrn_reflns_limit_l_max 21
_diffrn_reflns_limit_l_min -22
_diffrn_reflns_number 19499
_diffrn_reflns_point_group_measured_fraction_full 0.966
_diffrn_reflns_point_group_measured_fraction_max 0.939
_diffrn_reflns_theta_full 26.000
_diffrn_reflns_theta_max 29.999
_diffrn_reflns_theta_min 2.782
_diffrn_source 'SuperNova (Mo) X-ray Source'
_exptl_absorpt_coefficient_mu 0.105
_exptl_absorpt_correction_T_max 1.00000
_exptl_absorpt_correction_T_min 0.84945
_exptl_absorpt_correction_type multi-scan
_exptl_absorpt_process_details
;
CrysAlisPro, Agilent Technologies,
Version 1.171.36.28 (release 01-02-2013 CrysAlis171 .NET)
(compiled Feb  1 2013,16:14:44)
Empirical absorption correction using spherical harmonics,
 implemented in SCALE3 ABSPACK scaling algorithm.
;
_exptl_crystal_colour colourless
_exptl_crystal_colour_primary colourless
_exptl_crystal_density_diffrn 1.119
_exptl_crystal_description block
_exptl_crystal_F_000 792
_exptl_crystal_size_max 0.8
_exptl_crystal_size_mid 0.43
_exptl_crystal_size_min 0.41
_refine_diff_density_max 0.449
_refine_diff_density_min -0.327
_refine_diff_density_rms 0.048
_refine_ls_extinction_method none
_refine_ls_goodness_of_fit_ref 1.013
_refine_ls_hydrogen_treatment mixed
_refine_ls_matrix_type full
_refine_ls_number_parameters 484
_refine_ls_number_reflns 11706
_refine_ls_number_restraints 0
_refine_ls_restrained_S_all 1.013
_refine_ls_R_factor_all 0.0589
_refine_ls_R_factor_gt 0.0464
_refine_ls_shift/su_max 0.001
_refine_ls_shift/su_mean 0.000
_refine_ls_structure_factor_coef Fsqd
_refine_ls_weighting_details 'w=1/[\s^2^(Fo^2^)+(0.0568P)^2^+0.7021P] where P=(Fo^2^+2Fc^2^)/3'
_refine_ls_weighting_scheme calc
_refine_ls_wR_factor_gt 0.1149
_refine_ls_wR_factor_ref 0.1244
_reflns_Friedel_coverage 0.000
_reflns_number_gt 9644
_reflns_number_total 11706
_reflns_threshold_expression 'I > 2\s(I)'
_cod_data_source_file om5012227_si_002.cif
_cod_data_source_block 55mc12
_cod_depositor_comments 'Adding full bibliography for 4085428--4085431.cif.'
_cod_database_code 4085429
_shelxl_version_number 2014/6
_shelx_space_group_comment
;
The symmetry employed for this shelxl refinement is uniquely defined
by the following loop, which should always be used as a source of
symmetry information in preference to the above space-group names.
They are only intended as comments.
;
_reflns_odcompleteness_completeness 91.19
_reflns_odcompleteness_iscentric 1
_reflns_odcompleteness_theta 33.07
_olex2_refinement_description
;
1. Fixed Uiso
 At 1.2 times of:
  All C(H) groups, All C(H,H) groups, All C(H,H,H,H) groups
 At 1.5 times of:
  All C(H,H,H) groups
2. Others
 Sof(H35C)=Sof(H35D)=Sof(C37)=Sof(H37A)=Sof(H37B)=Sof(C38)=Sof(H38A)=Sof(H38B)=
 Sof(H40C)=Sof(H40D)=1-FVAR(1)
 Sof(H35A)=Sof(H35B)=Sof(C36)=Sof(H36A)=Sof(H36B)=Sof(C39)=Sof(H39A)=Sof(H39B)=
 Sof(H40A)=Sof(H40B)=FVAR(1)
3.a Ternary CH refined with riding coordinates:
 C7(H7), C10(H10), C19(H19), C22(H22)
3.b Secondary CH2 refined with riding coordinates:
 C27(H27A,H27B), C28(H28A,H28B), C29(H29A,H29B), C30(H30A,H30B), C31(H31A,
 H31B), C32(H32A,H32B), C33(H33A,H33B), C34(H34A,H34B), C35(H35A,H35B),
 C35(H35C,H35D), C36(H36A,H36B), C37(H37A,H37B), C38(H38A,H38B), C39(H39A,H39B),
  C40(H40A,H40B), C40(H40C,H40D), C41(H41A,H41B), C42(H42A,H42B), C43(H43A,
 H43B), C44(H44A,H44B)
3.c Aromatic/amide H refined with riding coordinates:
 C3(H3), C4(H4), C5(H5), C15(H15), C16(H16), C17(H17)
3.d Idealised Me refined as rotating group:
 C8(H8A,H8B,H8C), C9(H9A,H9B,H9C), C11(H11A,H11B,H11C), C12(H12A,H12B,H12C),
 C20(H20A,H20B,H20C), C21(H21A,H21B,H21C), C23(H23A,H23B,H23C), C24(H24A,H24B,
 H24C), C25(H25A,H25B,H25C), C26(H26A,H26B,H26C)
;
_olex2_submission_special_instructions 'No special instructions were received'

loop_
_space_group_symop_operation_xyz
'x, y, z'
'-x, -y, -z'

loop_
_atom_site_label
_atom_site_type_symbol
_atom_site_fract_x
_atom_site_fract_y
_atom_site_fract_z
_atom_site_U_iso_or_equiv
_atom_site_adp_type
_atom_site_occupancy
_atom_site_site_symmetry_order
_atom_site_calc_flag
_atom_site_refinement_flags_posn
_atom_site_refinement_flags_occupancy
_atom_site_disorder_assembly
_atom_site_disorder_group
Si Si 0.81534(3) 0.75674(3) 0.16774(2) 0.01410(8) Uani 1 1 d . . . .
Na Na 1.00973(5) 0.88982(4) 0.24502(3) 0.02186(11) Uani 1 1 d . . . .
O1 O 1.20349(9) 0.86638(9) 0.15026(7) 0.0326(2) Uani 1 1 d . . . .
O2 O 0.93637(9) 1.07803(8) 0.20225(7) 0.0270(2) Uani 1 1 d . . . .
O3 O 1.06459(10) 0.87314(10) 0.37396(7) 0.0330(2) Uani 1 1 d . . . .
N1 N 0.87092(9) 0.77610(9) 0.24672(6) 0.01573(19) Uani 1 1 d . . . .
N2 N 0.80509(9) 0.61251(9) 0.17492(6) 0.01523(19) Uani 1 1 d . . . .
H2 H 0.8316(16) 0.5763(15) 0.2178(11) 0.030(4) Uiso 1 1 d . . . .
C1 C 0.83504(10) 0.72939(10) 0.33035(7) 0.0151(2) Uani 1 1 d . . . .
C2 C 0.73498(10) 0.78725(11) 0.39031(7) 0.0176(2) Uani 1 1 d . . . .
C3 C 0.70222(11) 0.73847(12) 0.47417(8) 0.0231(3) Uani 1 1 d . . . .
H3 H 0.6364 0.7768 0.5122 0.028 Uiso 1 1 calc R . . .
C4 C 0.76531(12) 0.63437(12) 0.50230(8) 0.0253(3) Uani 1 1 d . . . .
H4 H 0.7416 0.6027 0.5583 0.030 Uiso 1 1 calc R . . .
C5 C 0.86487(12) 0.57792(12) 0.44532(8) 0.0226(3) Uani 1 1 d . . . .
H5 H 0.9079 0.5084 0.4640 0.027 Uiso 1 1 calc R . . .
C6 C 0.90139(10) 0.62328(10) 0.36089(7) 0.0171(2) Uani 1 1 d . . . .
C7 C 0.66675(12) 0.90362(12) 0.36367(8) 0.0227(3) Uani 1 1 d . . . .
H7 H 0.6877 0.9154 0.3016 0.027 Uiso 1 1 calc R . . .
C8 C 0.71066(15) 0.99591(13) 0.39416(10) 0.0331(3) Uani 1 1 d . . . .
H8A H 0.6942 0.9848 0.4549 0.050 Uiso 1 1 calc GR . . .
H8B H 0.6670 1.0688 0.3762 0.050 Uiso 1 1 calc GR . . .
H8C H 0.7982 0.9918 0.3705 0.050 Uiso 1 1 calc GR . . .
C9 C 0.52558(13) 0.91561(15) 0.39404(10) 0.0351(3) Uani 1 1 d . . . .
H9A H 0.4988 0.8598 0.3723 0.053 Uiso 1 1 calc GR . . .
H9B H 0.4872 0.9898 0.3741 0.053 Uiso 1 1 calc GR . . .
H9C H 0.5021 0.9048 0.4549 0.053 Uiso 1 1 calc GR . . .
C10 C 1.01609(11) 0.56301(11) 0.30236(8) 0.0210(2) Uani 1 1 d . . . .
H10 H 1.0120 0.5922 0.2439 0.025 Uiso 1 1 calc R . . .
C11 C 1.02586(14) 0.43483(12) 0.31198(11) 0.0319(3) Uani 1 1 d . . . .
H11A H 1.0396 0.4029 0.3667 0.048 Uiso 1 1 calc GR . . .
H11B H 1.0939 0.4034 0.2686 0.048 Uiso 1 1 calc GR . . .
H11C H 0.9502 0.4176 0.3067 0.048 Uiso 1 1 calc GR . . .
C12 C 1.13421(12) 0.59038(12) 0.31591(9) 0.0267(3) Uani 1 1 d . . . .
H12A H 1.1316 0.6706 0.3047 0.040 Uiso 1 1 calc GR . . .
H12B H 1.2057 0.5526 0.2781 0.040 Uiso 1 1 calc GR . . .
H12C H 1.1392 0.5650 0.3734 0.040 Uiso 1 1 calc GR . . .
C13 C 0.70509(10) 0.56921(10) 0.16341(7) 0.0153(2) Uani 1 1 d . . . .
C14 C 0.69837(10) 0.55972(10) 0.08076(7) 0.0171(2) Uani 1 1 d . . . .
C15 C 0.60018(12) 0.51644(12) 0.07047(8) 0.0219(2) Uani 1 1 d . . . .
H15 H 0.5955 0.5107 0.0161 0.026 Uiso 1 1 calc R . . .
C16 C 0.50969(12) 0.48194(12) 0.13924(9) 0.0248(3) Uani 1 1 d . . . .
H16 H 0.4450 0.4533 0.1311 0.030 Uiso 1 1 calc R . . .
C17 C 0.51683(12) 0.49062(12) 0.22028(8) 0.0244(3) Uani 1 1 d . . . .
H17 H 0.4565 0.4669 0.2665 0.029 Uiso 1 1 calc R . . .
C18 C 0.61226(11) 0.53403(11) 0.23420(8) 0.0194(2) Uani 1 1 d . . . .
C19 C 0.79734(11) 0.59172(11) 0.00270(7) 0.0187(2) Uani 1 1 d . . . .
H19 H 0.8600 0.6172 0.0219 0.022 Uiso 1 1 calc R . . .
C20 C 0.86229(13) 0.48921(13) -0.04551(9) 0.0301(3) Uani 1 1 d . . . .
H20A H 0.8939 0.4283 -0.0075 0.045 Uiso 1 1 calc GR . . .
H20B H 0.9296 0.5097 -0.0910 0.045 Uiso 1 1 calc GR . . .
H20C H 0.8039 0.4656 -0.0682 0.045 Uiso 1 1 calc GR . . .
C21 C 0.74385(12) 0.68905(12) -0.05620(8) 0.0256(3) Uani 1 1 d . . . .
H21A H 0.6820 0.6663 -0.0759 0.038 Uiso 1 1 calc GR . . .
H21B H 0.8091 0.7085 -0.1037 0.038 Uiso 1 1 calc GR . . .
H21C H 0.7068 0.7536 -0.0259 0.038 Uiso 1 1 calc GR . . .
C22 C 0.61419(13) 0.54146(13) 0.32478(8) 0.0266(3) Uani 1 1 d . . . .
H22 H 0.6768 0.5864 0.3223 0.032 Uiso 1 1 calc R . . .
C23 C 0.49005(16) 0.60072(16) 0.37514(10) 0.0411(4) Uani 1 1 d . . . .
H23A H 0.4645 0.6720 0.3440 0.062 Uiso 1 1 calc GR . . .
H23B H 0.4988 0.6133 0.4288 0.062 Uiso 1 1 calc GR . . .
H23C H 0.4288 0.5542 0.3842 0.062 Uiso 1 1 calc GR . . .
C24 C 0.65218(17) 0.42458(17) 0.37063(10) 0.0419(4) Uani 1 1 d . . . .
H24A H 0.5910 0.3793 0.3755 0.063 Uiso 1 1 calc GR . . .
H24B H 0.6583 0.4322 0.4262 0.063 Uiso 1 1 calc GR . . .
H24C H 0.7311 0.3887 0.3391 0.063 Uiso 1 1 calc GR . . .
C25 C 0.92373(12) 0.80593(11) 0.06669(8) 0.0216(2) Uani 1 1 d . . . .
H25A H 1.0037 0.7577 0.0610 0.032 Uiso 1 1 calc GR . . .
H25B H 0.9316 0.8823 0.0680 0.032 Uiso 1 1 calc GR . . .
H25C H 0.8912 0.8029 0.0194 0.032 Uiso 1 1 calc GR . . .
C26 C 0.65404(11) 0.83478(11) 0.16205(9) 0.0228(3) Uani 1 1 d . . . .
H26A H 0.6339 0.8167 0.1137 0.034 Uiso 1 1 calc GR . . .
H26B H 0.6513 0.9148 0.1569 0.034 Uiso 1 1 calc GR . . .
H26C H 0.5950 0.8124 0.2127 0.034 Uiso 1 1 calc GR . . .
C27 C 1.2934(2) 0.76507(17) 0.13296(13) 0.0574(6) Uani 1 1 d . . . .
H27A H 1.2522 0.7010 0.1411 0.069 Uiso 1 1 calc R . . .
H27B H 1.3485 0.7499 0.1708 0.069 Uiso 1 1 calc R . . .
C28 C 1.36583(18) 0.78360(16) 0.04259(11) 0.0466(4) Uani 1 1 d . . . .
H28A H 1.4519 0.7463 0.0357 0.056 Uiso 1 1 calc R . . .
H28B H 1.3298 0.7565 0.0046 0.056 Uiso 1 1 calc R . . .
C29 C 1.35442(18) 0.90960(17) 0.02739(12) 0.0506(5) Uani 1 1 d . . . .
H29A H 1.3627 0.9369 -0.0322 0.061 Uiso 1 1 calc R . . .
H29B H 1.4166 0.9337 0.0469 0.061 Uiso 1 1 calc R . . .
C30 C 1.22475(15) 0.95100(14) 0.07927(11) 0.0366(3) Uani 1 1 d . . . .
H30A H 1.2197 1.0235 0.0978 0.044 Uiso 1 1 calc R . . .
H30B H 1.1641 0.9591 0.0463 0.044 Uiso 1 1 calc R . . .
C31 C 0.95592(14) 1.17798(12) 0.22850(10) 0.0284(3) Uani 1 1 d . . . .
H31A H 1.0437 1.1758 0.2216 0.034 Uiso 1 1 calc R . . .
H31B H 0.9134 1.1843 0.2874 0.034 Uiso 1 1 calc R . . .
C32 C 0.90287(13) 1.27595(12) 0.17153(9) 0.0265(3) Uani 1 1 d . . . .
H32A H 0.9616 1.2880 0.1174 0.032 Uiso 1 1 calc R . . .
H32B H 0.8779 1.3452 0.1980 0.032 Uiso 1 1 calc R . . .
C33 C 0.79144(14) 1.23471(13) 0.16165(11) 0.0342(3) Uani 1 1 d . . . .
H33A H 0.7217 1.2464 0.2104 0.041 Uiso 1 1 calc R . . .
H33B H 0.7661 1.2724 0.1108 0.041 Uiso 1 1 calc R . . .
C34 C 0.84177(14) 1.11004(12) 0.15540(10) 0.0292(3) Uani 1 1 d . . . .
H34A H 0.7762 1.0664 0.1795 0.035 Uiso 1 1 calc R . . .
H34B H 0.8767 1.0968 0.0967 0.035 Uiso 1 1 calc R . . .
C35 C 1.19237(18) 0.87072(19) 0.37317(13) 0.0520(5) Uani 1 1 d . . . .
H35A H 1.2090 0.9466 0.3675 0.062 Uiso 0.445(10) 1 calc R P A 1
H35B H 1.2490 0.8314 0.3273 0.062 Uiso 0.445(10) 1 calc R P A 1
H35C H 1.2461 0.8116 0.3407 0.062 Uiso 0.555(10) 1 calc R P A 2
H35D H 1.2159 0.9425 0.3465 0.062 Uiso 0.555(10) 1 calc R P A 2
C36 C 1.2039(6) 0.8043(7) 0.4620(4) 0.0390(13) Uani 0.445(10) 1 d . P A 1
H36A H 1.2301 0.7238 0.4580 0.047 Uiso 0.445(10) 1 calc R P A 1
H36B H 1.2637 0.8303 0.4826 0.047 Uiso 0.445(10) 1 calc R P A 1
C37 C 1.2063(5) 0.8502(6) 0.4565(4) 0.0405(11) Uani 0.555(10) 1 d . P A 2
H37A H 1.1898 0.9202 0.4815 0.049 Uiso 0.555(10) 1 calc R P A 2
H37B H 1.2890 0.8097 0.4589 0.049 Uiso 0.555(10) 1 calc R P A 2
C38 C 1.1082(4) 0.7775(6) 0.5005(3) 0.0391(11) Uani 0.555(10) 1 d . P A 2
H38A H 1.0826 0.7821 0.5610 0.047 Uiso 0.555(10) 1 calc R P A 2
H38B H 1.1387 0.6989 0.4907 0.047 Uiso 0.555(10) 1 calc R P A 2
C39 C 1.0760(5) 0.8287(5) 0.5201(3) 0.0295(11) Uani 0.445(10) 1 d . P A 1
H39A H 1.0622 0.7691 0.5668 0.035 Uiso 0.445(10) 1 calc R P A 1
H39B H 1.0601 0.9008 0.5419 0.035 Uiso 0.445(10) 1 calc R P A 1
C40 C 1.00053(14) 0.83088(16) 0.45763(10) 0.0349(3) Uani 1 1 d . . . .
H40A H 0.9873 0.7551 0.4573 0.042 Uiso 0.445(10) 1 calc R P A 1
H40B H 0.9201 0.8790 0.4743 0.042 Uiso 0.445(10) 1 calc R P A 1
H40C H 0.9535 0.7748 0.4552 0.042 Uiso 0.555(10) 1 calc R P A 2
H40D H 0.9450 0.8917 0.4874 0.042 Uiso 0.555(10) 1 calc R P A 2
O4 O 0.25808(10) 0.12488(11) 0.25174(8) 0.0400(3) Uani 1 1 d . . . .
C41 C 0.27022(13) 0.17117(13) 0.32181(10) 0.0326(3) Uani 1 1 d . . . .
H41A H 0.2906 0.1117 0.3656 0.039 Uiso 1 1 calc R . . .
H41B H 0.1941 0.2210 0.3457 0.039 Uiso 1 1 calc R . . .
C42 C 0.37522(16) 0.23626(14) 0.28443(10) 0.0369(3) Uani 1 1 d . . . .
H42A H 0.4164 0.2427 0.3272 0.044 Uiso 1 1 calc R . . .
H42B H 0.3454 0.3114 0.2591 0.044 Uiso 1 1 calc R . . .
C43 C 0.46217(13) 0.16415(15) 0.21725(10) 0.0340(3) Uani 1 1 d . . . .
H43A H 0.4925 0.2111 0.1653 0.041 Uiso 1 1 calc R . . .
H43B H 0.5324 0.1193 0.2374 0.041 Uiso 1 1 calc R . . .
C44 C 0.38083(15) 0.08874(15) 0.20332(11) 0.0365(3) Uani 1 1 d . . . .
H44A H 0.3821 0.0959 0.1437 0.044 Uiso 1 1 calc R . . .
H44B H 0.4109 0.0102 0.2218 0.044 Uiso 1 1 calc R . . .

loop_
_atom_site_aniso_label
_atom_site_aniso_U_11
_atom_site_aniso_U_22
_atom_site_aniso_U_33
_atom_site_aniso_U_23
_atom_site_aniso_U_13
_atom_site_aniso_U_12
Si 0.01502(14) 0.01429(15) 0.01246(14) -0.00103(11) -0.00401(11) -0.00123(11)
Na 0.0199(2) 0.0196(3) 0.0251(3) 0.0012(2) -0.00613(19) -0.00371(19)
O1 0.0270(5) 0.0301(6) 0.0311(5) 0.0040(4) 0.0009(4) -0.0013(4)
O2 0.0283(5) 0.0186(5) 0.0366(5) -0.0004(4) -0.0153(4) -0.0020(4)
O3 0.0351(5) 0.0364(6) 0.0313(5) 0.0054(5) -0.0151(4) -0.0132(5)
N1 0.0161(4) 0.0168(5) 0.0139(4) -0.0017(4) -0.0038(3) -0.0020(4)
N2 0.0160(4) 0.0167(5) 0.0136(4) 0.0006(4) -0.0058(3) -0.0031(4)
C1 0.0147(5) 0.0168(5) 0.0155(5) -0.0026(4) -0.0061(4) -0.0030(4)
C2 0.0164(5) 0.0200(6) 0.0160(5) -0.0026(4) -0.0050(4) -0.0005(4)
C3 0.0202(5) 0.0308(7) 0.0151(5) -0.0027(5) -0.0016(4) -0.0009(5)
C4 0.0266(6) 0.0306(7) 0.0159(6) 0.0032(5) -0.0049(5) -0.0046(5)
C5 0.0251(6) 0.0220(6) 0.0204(6) 0.0027(5) -0.0100(5) -0.0019(5)
C6 0.0170(5) 0.0183(6) 0.0167(5) -0.0024(4) -0.0067(4) -0.0014(4)
C7 0.0226(6) 0.0235(6) 0.0171(5) -0.0036(5) -0.0037(4) 0.0051(5)
C8 0.0380(8) 0.0240(7) 0.0329(8) -0.0078(6) -0.0042(6) 0.0013(6)
C9 0.0225(6) 0.0430(9) 0.0330(8) -0.0052(7) -0.0077(6) 0.0095(6)
C10 0.0210(5) 0.0207(6) 0.0192(6) -0.0027(5) -0.0074(4) 0.0040(4)
C11 0.0323(7) 0.0219(7) 0.0416(8) -0.0105(6) -0.0112(6) 0.0028(5)
C12 0.0193(6) 0.0262(7) 0.0309(7) -0.0007(6) -0.0048(5) 0.0000(5)
C13 0.0152(5) 0.0130(5) 0.0172(5) -0.0002(4) -0.0048(4) -0.0018(4)
C14 0.0168(5) 0.0164(5) 0.0180(5) -0.0001(4) -0.0057(4) -0.0024(4)
C15 0.0243(6) 0.0249(6) 0.0205(6) -0.0009(5) -0.0109(5) -0.0074(5)
C16 0.0231(6) 0.0279(7) 0.0278(7) 0.0017(5) -0.0108(5) -0.0120(5)
C17 0.0222(6) 0.0284(7) 0.0234(6) 0.0006(5) -0.0036(5) -0.0122(5)
C18 0.0196(5) 0.0210(6) 0.0177(5) -0.0004(5) -0.0036(4) -0.0067(4)
C19 0.0191(5) 0.0223(6) 0.0155(5) -0.0019(5) -0.0045(4) -0.0052(4)
C20 0.0301(7) 0.0316(8) 0.0253(7) -0.0090(6) -0.0001(5) -0.0031(6)
C21 0.0275(6) 0.0288(7) 0.0202(6) 0.0036(5) -0.0070(5) -0.0081(5)
C22 0.0281(6) 0.0373(8) 0.0167(6) -0.0032(5) -0.0004(5) -0.0169(6)
C23 0.0461(9) 0.0457(10) 0.0283(8) -0.0141(7) 0.0021(7) -0.0080(8)
C24 0.0463(9) 0.0547(11) 0.0211(7) 0.0014(7) -0.0119(6) -0.0018(8)
C25 0.0286(6) 0.0190(6) 0.0165(5) -0.0014(5) -0.0031(5) -0.0067(5)
C26 0.0223(6) 0.0205(6) 0.0265(6) -0.0048(5) -0.0120(5) 0.0034(5)
C27 0.0590(12) 0.0383(10) 0.0442(10) 0.0109(8) 0.0116(9) 0.0122(9)
C28 0.0492(10) 0.0407(10) 0.0377(9) -0.0055(8) 0.0041(7) -0.0006(8)
C29 0.0478(10) 0.0409(10) 0.0443(10) 0.0065(8) 0.0127(8) -0.0083(8)
C30 0.0357(8) 0.0289(8) 0.0388(8) 0.0072(7) -0.0063(6) -0.0044(6)
C31 0.0323(7) 0.0262(7) 0.0326(7) -0.0016(6) -0.0160(6) -0.0088(5)
C32 0.0301(7) 0.0199(6) 0.0312(7) -0.0040(5) -0.0096(5) -0.0046(5)
C33 0.0301(7) 0.0250(7) 0.0523(10) -0.0032(7) -0.0222(7) -0.0008(6)
C34 0.0338(7) 0.0242(7) 0.0360(8) -0.0028(6) -0.0187(6) -0.0064(5)
C35 0.0457(10) 0.0669(13) 0.0540(11) 0.0161(10) -0.0221(8) -0.0376(10)
C36 0.035(2) 0.051(4) 0.039(2) 0.004(3) -0.0200(17) -0.017(3)
C37 0.0342(17) 0.049(3) 0.049(2) -0.006(2) -0.0160(15) -0.020(2)
C38 0.041(2) 0.053(3) 0.0299(18) 0.0012(18) -0.0163(15) -0.017(2)
C39 0.034(2) 0.033(3) 0.025(2) 0.0010(17) -0.0124(15) -0.0116(18)
C40 0.0332(7) 0.0476(10) 0.0287(7) -0.0037(7) -0.0110(6) -0.0137(7)
O4 0.0279(5) 0.0437(7) 0.0510(7) 0.0039(6) -0.0185(5) -0.0081(5)
C41 0.0253(6) 0.0259(7) 0.0360(8) 0.0036(6) 0.0007(6) 0.0015(5)
C42 0.0436(9) 0.0330(8) 0.0333(8) -0.0046(7) -0.0012(6) -0.0156(7)
C43 0.0254(6) 0.0412(9) 0.0308(7) 0.0010(7) -0.0030(5) -0.0056(6)
C44 0.0397(8) 0.0338(8) 0.0369(8) -0.0075(7) -0.0149(7) 0.0011(6)

loop_
_atom_type_symbol
_atom_type_description
_atom_type_scat_dispersion_real
_atom_type_scat_dispersion_imag
_atom_type_scat_source
C C 0.0033 0.0016 'International Tables Vol C Tables 4.2.6.8 and 6.1.1.4'
H H 0.0000 0.0000 'International Tables Vol C Tables 4.2.6.8 and 6.1.1.4'
N N 0.0061 0.0033 'International Tables Vol C Tables 4.2.6.8 and 6.1.1.4'
Na Na 0.0362 0.0249 'International Tables Vol C Tables 4.2.6.8 and 6.1.1.4'
O O 0.0106 0.0060 'International Tables Vol C Tables 4.2.6.8 and 6.1.1.4'
Si Si 0.0817 0.0704 'International Tables Vol C Tables 4.2.6.8 and 6.1.1.4'

loop_
_geom_angle_atom_site_label_1
_geom_angle_atom_site_label_2
_geom_angle_atom_site_label_3
_geom_angle
N1 Si N2 109.73(5)
N1 Si C25 106.47(5)
N1 Si C26 118.03(6)
N2 Si C25 112.70(5)
N2 Si C26 103.68(5)
C25 Si C26 106.37(6)
O1 Na O3 101.36(4)
O1 Na C1 132.48(4)
O2 Na O1 99.34(4)
O2 Na O3 110.24(4)
O2 Na C1 121.29(4)
O3 Na C1 87.57(4)
N1 Na O1 119.53(4)
N1 Na O2 111.33(4)
N1 Na O3 113.77(4)
N1 Na C1 26.40(3)
C27 O1 Na 129.74(10)
C30 O1 Na 117.54(9)
C30 O1 C27 109.19(12)
C31 O2 Na 128.38(8)
C34 O2 Na 121.68(8)
C34 O2 C31 109.00(10)
C35 O3 Na 119.15(10)
C40 O3 Na 129.06(8)
C40 O3 C35 109.07(11)
Si N1 Na 129.11(5)
C1 N1 Si 125.06(8)
C1 N1 Na 105.73(7)
Si N2 H2 108.6(12)
C13 N2 Si 126.81(8)
C13 N2 H2 111.7(11)
N1 C1 Na 47.87(5)
N1 C1 C2 121.66(10)
N1 C1 C6 120.85(10)
C2 C1 Na 107.98(8)
C2 C1 C6 117.42(10)
C6 C1 Na 110.66(7)
C1 C2 C7 120.14(10)
C3 C2 C1 120.20(11)
C3 C2 C7 119.63(11)
C2 C3 H3 119.1
C4 C3 C2 121.70(12)
C4 C3 H3 119.1
C3 C4 H4 120.5
C3 C4 C5 118.94(12)
C5 C4 H4 120.5
C4 C5 H5 119.2
C4 C5 C6 121.52(12)
C6 C5 H5 119.2
C1 C6 C10 119.94(10)
C5 C6 C1 120.17(11)
C5 C6 C10 119.81(11)
C2 C7 H7 107.5
C2 C7 C8 110.76(11)
C2 C7 C9 112.98(12)
C8 C7 H7 107.5
C9 C7 H7 107.5
C9 C7 C8 110.26(12)
C7 C8 H8A 109.5
C7 C8 H8B 109.5
C7 C8 H8C 109.5
H8A C8 H8B 109.5
H8A C8 H8C 109.5
H8B C8 H8C 109.5
C7 C9 H9A 109.5
C7 C9 H9B 109.5
C7 C9 H9C 109.5
H9A C9 H9B 109.5
H9A C9 H9C 109.5
H9B C9 H9C 109.5
C6 C10 H10 107.6
C6 C10 C11 113.87(11)
C6 C10 C12 110.42(11)
C11 C10 H10 107.6
C11 C10 C12 109.40(11)
C12 C10 H10 107.6
C10 C11 H11A 109.5
C10 C11 H11B 109.5
C10 C11 H11C 109.5
H11A C11 H11B 109.5
H11A C11 H11C 109.5
H11B C11 H11C 109.5
C10 C12 H12A 109.5
C10 C12 H12B 109.5
C10 C12 H12C 109.5
H12A C12 H12B 109.5
H12A C12 H12C 109.5
H12B C12 H12C 109.5
C14 C13 N2 119.79(10)
C14 C13 C18 119.34(10)
C18 C13 N2 120.87(10)
C13 C14 C19 121.85(10)
C15 C14 C13 119.16(11)
C15 C14 C19 118.95(11)
C14 C15 H15 119.2
C16 C15 C14 121.68(12)
C16 C15 H15 119.2
C15 C16 H16 120.5
C15 C16 C17 119.10(11)
C17 C16 H16 120.5
C16 C17 H17 119.2
C16 C17 C18 121.62(11)
C18 C17 H17 119.2
C13 C18 C22 122.06(10)
C17 C18 C13 119.09(11)
C17 C18 C22 118.85(11)
C14 C19 H19 107.8
C14 C19 C20 111.17(11)
C14 C19 C21 111.75(10)
C20 C19 H19 107.8
C21 C19 H19 107.8
C21 C19 C20 110.38(11)
C19 C20 H20A 109.5
C19 C20 H20B 109.5
C19 C20 H20C 109.5
H20A C20 H20B 109.5
H20A C20 H20C 109.5
H20B C20 H20C 109.5
C19 C21 H21A 109.5
C19 C21 H21B 109.5
C19 C21 H21C 109.5
H21A C21 H21B 109.5
H21A C21 H21C 109.5
H21B C21 H21C 109.5
C18 C22 H22 107.6
C18 C22 C23 112.33(12)
C18 C22 C24 111.25(13)
C23 C22 H22 107.6
C23 C22 C24 110.16(12)
C24 C22 H22 107.6
C22 C23 H23A 109.5
C22 C23 H23B 109.5
C22 C23 H23C 109.5
H23A C23 H23B 109.5
H23A C23 H23C 109.5
H23B C23 H23C 109.5
C22 C24 H24A 109.5
C22 C24 H24B 109.5
C22 C24 H24C 109.5
H24A C24 H24B 109.5
H24A C24 H24C 109.5
H24B C24 H24C 109.5
Si C25 H25A 109.5
Si C25 H25B 109.5
Si C25 H25C 109.5
H25A C25 H25B 109.5
H25A C25 H25C 109.5
H25B C25 H25C 109.5
Si C26 H26A 109.5
Si C26 H26B 109.5
Si C26 H26C 109.5
H26A C26 H26B 109.5
H26A C26 H26C 109.5
H26B C26 H26C 109.5
O1 C27 H27A 110.2
O1 C27 H27B 110.2
O1 C27 C28 107.34(14)
H27A C27 H27B 108.5
C28 C27 H27A 110.2
C28 C27 H27B 110.2
C27 C28 H28A 111.3
C27 C28 H28B 111.3
H28A C28 H28B 109.2
C29 C28 C27 102.37(15)
C29 C28 H28A 111.3
C29 C28 H28B 111.3
C28 C29 H29A 111.2
C28 C29 H29B 111.2
C28 C29 C30 103.06(14)
H29A C29 H29B 109.1
C30 C29 H29A 111.2
C30 C29 H29B 111.2
O1 C30 C29 105.30(13)
O1 C30 H30A 110.7
O1 C30 H30B 110.7
C29 C30 H30A 110.7
C29 C30 H30B 110.7
H30A C30 H30B 108.8
O2 C31 H31A 110.7
O2 C31 H31B 110.7
O2 C31 C32 105.32(10)
H31A C31 H31B 108.8
C32 C31 H31A 110.7
C32 C31 H31B 110.7
C31 C32 H32A 111.5
C31 C32 H32B 111.5
C31 C32 C33 101.30(11)
H32A C32 H32B 109.3
C33 C32 H32A 111.5
C33 C32 H32B 111.5
C32 C33 H33A 111.4
C32 C33 H33B 111.4
H33A C33 H33B 109.2
C34 C33 C32 102.01(11)
C34 C33 H33A 111.4
C34 C33 H33B 111.4
O2 C34 C33 106.42(11)
O2 C34 H34A 110.4
O2 C34 H34B 110.4
C33 C34 H34A 110.4
C33 C34 H34B 110.4
H34A C34 H34B 108.6
O3 C35 H35A 111.2
O3 C35 H35B 111.2
O3 C35 H35C 109.8
O3 C35 H35D 109.8
O3 C35 C36 103.0(3)
H35A C35 H35B 109.1
H35C C35 H35D 108.2
C36 C35 H35A 111.2
C36 C35 H35B 111.2
C37 C35 O3 109.5(3)
C37 C35 H35C 109.8
C37 C35 H35D 109.8
C35 C36 H36A 110.6
C35 C36 H36B 110.6
H36A C36 H36B 108.7
C39 C36 C35 105.6(5)
C39 C36 H36A 110.6
C39 C36 H36B 110.6
C35 C37 H37A 111.4
C35 C37 H37B 111.4
C35 C37 C38 102.0(4)
H37A C37 H37B 109.2
C38 C37 H37A 111.4
C38 C37 H37B 111.4
C37 C38 H38A 111.2
C37 C38 H38B 111.2
C37 C38 C40 102.7(4)
H38A C38 H38B 109.1
C40 C38 H38A 111.2
C40 C38 H38B 111.2
C36 C39 H39A 112.0
C36 C39 H39B 112.0
H39A C39 H39B 109.7
C40 C39 C36 98.6(5)
C40 C39 H39A 112.0
C40 C39 H39B 112.1
O3 C40 C38 102.64(18)
O3 C40 C39 109.92(19)
O3 C40 H40A 109.7
O3 C40 H40B 109.7
O3 C40 H40C 111.2
O3 C40 H40D 111.2
C38 C40 H40C 111.2
C38 C40 H40D 111.2
C39 C40 H40A 109.7
C39 C40 H40B 109.7
H40A C40 H40B 108.2
H40C C40 H40D 109.2
C41 O4 C44 106.49(11)
O4 C41 H41A 110.9
O4 C41 H41B 110.9
O4 C41 C42 104.10(12)
H41A C41 H41B 109.0
C42 C41 H41A 110.9
C42 C41 H41B 110.9
C41 C42 H42A 111.1
C41 C42 H42B 111.1
C41 C42 C43 103.13(13)
H42A C42 H42B 109.1
C43 C42 H42A 111.1
C43 C42 H42B 111.1
C42 C43 H43A 111.0
C42 C43 H43B 111.0
H43A C43 H43B 109.0
C44 C43 C42 103.76(12)
C44 C43 H43A 111.0
C44 C43 H43B 111.0
O4 C44 C43 107.18(13)
O4 C44 H44A 110.3
O4 C44 H44B 110.3
C43 C44 H44A 110.3
C43 C44 H44B 110.3
H44A C44 H44B 108.5

loop_
_geom_bond_atom_site_label_1
_geom_bond_atom_site_label_2
_geom_bond_distance
Si N1 1.6673(10)
Si N2 1.7714(11)
Si C25 1.8790(12)
Si C26 1.8927(12)
Na O1 2.3229(11)
Na O2 2.3219(11)
Na O3 2.3422(11)
Na N1 2.3144(11)
Na C1 3.0039(12)
O1 C27 1.436(2)
O1 C30 1.4284(18)
O2 C31 1.4419(17)
O2 C34 1.4412(16)
O3 C35 1.4456(19)
O3 C40 1.4424(18)
N1 C1 1.3875(14)
N2 H2 0.859(18)
N2 C13 1.4249(14)
C1 C2 1.4311(16)
C1 C6 1.4333(16)
C2 C3 1.3949(17)
C2 C7 1.5163(17)
C3 H3 0.9300
C3 C4 1.3867(19)
C4 H4 0.9300
C4 C5 1.3938(19)
C5 H5 0.9300
C5 C6 1.3947(17)
C6 C10 1.5213(17)
C7 H7 0.9800
C7 C8 1.534(2)
C7 C9 1.5299(19)
C8 H8A 0.9600
C8 H8B 0.9600
C8 H8C 0.9600
C9 H9A 0.9600
C9 H9B 0.9600
C9 H9C 0.9600
C10 H10 0.9800
C10 C11 1.5271(19)
C10 C12 1.5361(18)
C11 H11A 0.9600
C11 H11B 0.9600
C11 H11C 0.9600
C12 H12A 0.9600
C12 H12B 0.9600
C12 H12C 0.9600
C13 C14 1.4134(16)
C13 C18 1.4226(16)
C14 C15 1.3975(16)
C14 C19 1.5216(16)
C15 H15 0.9300
C15 C16 1.3856(18)
C16 H16 0.9300
C16 C17 1.3860(19)
C17 H17 0.9300
C17 C18 1.3953(17)
C18 C22 1.5206(17)
C19 H19 0.9800
C19 C20 1.5359(19)
C19 C21 1.5283(18)
C20 H20A 0.9600
C20 H20B 0.9600
C20 H20C 0.9600
C21 H21A 0.9600
C21 H21B 0.9600
C21 H21C 0.9600
C22 H22 0.9800
C22 C23 1.526(2)
C22 C24 1.527(2)
C23 H23A 0.9600
C23 H23B 0.9600
C23 H23C 0.9600
C24 H24A 0.9600
C24 H24B 0.9600
C24 H24C 0.9600
C25 H25A 0.9600
C25 H25B 0.9600
C25 H25C 0.9600
C26 H26A 0.9600
C26 H26B 0.9600
C26 H26C 0.9600
C27 H27A 0.9700
C27 H27B 0.9700
C27 C28 1.502(2)
C28 H28A 0.9700
C28 H28B 0.9700
C28 C29 1.497(3)
C29 H29A 0.9700
C29 H29B 0.9700
C29 C30 1.517(2)
C30 H30A 0.9700
C30 H30B 0.9700
C31 H31A 0.9700
C31 H31B 0.9700
C31 C32 1.512(2)
C32 H32A 0.9700
C32 H32B 0.9700
C32 C33 1.5209(19)
C33 H33A 0.9700
C33 H33B 0.9700
C33 C34 1.514(2)
C34 H34A 0.9700
C34 H34B 0.9700
C35 H35A 0.9700
C35 H35B 0.9700
C35 H35C 0.9700
C35 H35D 0.9700
C35 C36 1.573(7)
C35 C37 1.402(6)
C36 H36A 0.9700
C36 H36B 0.9700
C36 C39 1.509(9)
C37 H37A 0.9700
C37 H37B 0.9700
C37 C38 1.530(7)
C38 H38A 0.9700
C38 H38B 0.9700
C38 C40 1.546(4)
C39 H39A 0.9700
C39 H39B 0.9700
C39 C40 1.506(4)
C40 H40A 0.9700
C40 H40B 0.9700
C40 H40C 0.9700
C40 H40D 0.9700
O4 C41 1.422(2)
O4 C44 1.424(2)
C41 H41A 0.9700
C41 H41B 0.9700
C41 C42 1.514(2)
C42 H42A 0.9700
C42 H42B 0.9700
C42 C43 1.529(2)
C43 H43A 0.9700
C43 H43B 0.9700
C43 C44 1.524(2)
C44 H44A 0.9700
C44 H44B 0.9700

loop_
_geom_torsion_atom_site_label_1
_geom_torsion_atom_site_label_2
_geom_torsion_atom_site_label_3
_geom_torsion_atom_site_label_4
_geom_torsion
Si N1 C1 Na -176.78(12)
Si N1 C1 C2 -90.72(13)
Si N1 C1 C6 92.43(12)
Si N2 C13 C14 83.03(13)
Si N2 C13 C18 -97.69(12)
Na O1 C27 C28 151.44(13)
Na O1 C30 C29 -176.96(12)
Na O2 C31 C32 172.12(8)
Na O2 C34 C33 163.54(10)
Na O3 C35 C36 -154.4(3)
Na O3 C35 C37 -174.8(3)
Na O3 C40 C38 148.1(3)
Na O3 C40 C39 176.0(3)
Na N1 C1 C2 86.06(11)
Na N1 C1 C6 -90.80(11)
Na C1 C2 C3 -128.18(10)
Na C1 C2 C7 49.83(12)
Na C1 C6 C5 127.00(10)
Na C1 C6 C10 -49.72(12)
O1 C27 C28 C29 26.2(2)
O2 C31 C32 C33 35.99(15)
O3 C35 C36 C39 -29.2(7)
O3 C35 C37 C38 30.8(6)
N1 Si N2 C13 137.01(9)
N1 C1 C2 C3 -179.25(11)
N1 C1 C2 C7 -1.24(17)
N1 C1 C6 C5 179.42(11)
N1 C1 C6 C10 2.70(16)
N2 Si N1 Na 140.75(6)
N2 Si N1 C1 -43.25(11)
N2 C13 C14 C15 179.60(11)
N2 C13 C14 C19 1.63(17)
N2 C13 C18 C17 -179.10(12)
N2 C13 C18 C22 0.46(19)
C1 C2 C3 C4 0.74(19)
C1 C2 C7 C8 -101.67(13)
C1 C2 C7 C9 134.07(12)
C1 C6 C10 C11 -140.21(12)
C1 C6 C10 C12 96.26(13)
C2 C1 C6 C5 2.43(16)
C2 C1 C6 C10 -174.29(10)
C2 C3 C4 C5 0.7(2)
C3 C2 C7 C8 76.35(15)
C3 C2 C7 C9 -47.91(16)
C3 C4 C5 C6 -0.6(2)
C4 C5 C6 C1 -1.04(19)
C4 C5 C6 C10 175.69(12)
C5 C6 C10 C11 43.05(16)
C5 C6 C10 C12 -80.47(15)
C6 C1 C2 C3 -2.29(17)
C6 C1 C2 C7 175.72(10)
C7 C2 C3 C4 -177.28(12)
C13 C14 C15 C16 -0.4(2)
C13 C14 C19 C20 118.26(13)
C13 C14 C19 C21 -117.93(13)
C13 C18 C22 C23 129.32(14)
C13 C18 C22 C24 -106.66(14)
C14 C13 C18 C17 0.18(18)
C14 C13 C18 C22 179.74(12)
C14 C15 C16 C17 0.0(2)
C15 C14 C19 C20 -59.72(15)
C15 C14 C19 C21 64.10(15)
C15 C16 C17 C18 0.5(2)
C16 C17 C18 C13 -0.6(2)
C16 C17 C18 C22 179.82(14)
C17 C18 C22 C23 -51.12(18)
C17 C18 C22 C24 72.90(16)
C18 C13 C14 C15 0.31(18)
C18 C13 C14 C19 -177.66(11)
C19 C14 C15 C16 177.62(12)
C25 Si N1 Na 18.50(9)
C25 Si N1 C1 -165.49(10)
C25 Si N2 C13 -104.53(10)
C26 Si N1 Na -100.86(8)
C26 Si N1 C1 75.14(11)
C26 Si N2 C13 10.07(11)
C27 O1 C30 C29 -16.1(2)
C27 C28 C29 C30 -34.9(2)
C28 C29 C30 O1 32.1(2)
C30 O1 C27 C28 -6.4(2)
C31 O2 C34 C33 -6.26(16)
C31 C32 C33 C34 -38.67(15)
C32 C33 C34 O2 28.49(16)
C34 O2 C31 C32 -18.95(15)
C35 O3 C40 C38 -12.7(3)
C35 O3 C40 C39 15.2(3)
C35 C36 C39 C40 36.3(7)
C35 C37 C38 C40 -37.3(7)
C36 C39 C40 O3 -32.2(6)
C37 C38 C40 O3 30.3(5)
C40 O3 C35 C36 8.6(4)
C40 O3 C35 C37 -11.8(4)
O4 C41 C42 C43 -35.14(16)
C41 O4 C44 C43 -28.51(16)
C41 C42 C43 C44 17.62(16)
C42 C43 C44 O4 5.51(17)
C44 O4 C41 C42 40.02(16)
